data_2240634
loop_
_publ_author_name
'Heckel, Ricarda'
'Hulliger, J\"urg'
'Schwarzer, Anke'
'Weber, Edwin'

_publ_section_title
;
 Crystal structure of 4'-bromo-2,3,5,6-tetrafluorobiphenyl-4-carbonitrile
;
_journal_issue 5
_journal_name_full 'Acta Crystallographica Section E'
_journal_page_first o347
_journal_page_last o348
_journal_paper_doi 10.1107/S2056989015007847
_journal_volume 71
_journal_year 2015
_chemical_formula_iupac 'C13 H4 Br F4 N'
_chemical_formula_moiety 'C13 H4 Br F4 N'
_chemical_formula_sum 'C13 H4 Br F4 N'
_chemical_formula_weight 330.08
_chemical_name_systematic
;
4'-Bromo-2,3,5,6-tetrafluorobiphenyl-4-carbonitrile
;
_space_group_crystal_system orthorhombic
_space_group_IT_number 19
_space_group_name_Hall 'P 2ac 2ab'
_space_group_name_H-M_alt 'P 21 21 21'
_symmetry_space_group_name_Hall 'P 2ac 2ab'
_symmetry_space_group_name_H-M 'P 21 21 21'
_atom_sites_solution_hydrogens geom
_audit_creation_method SHELXL-2012
_cell_angle_alpha 90
_cell_angle_beta 90
_cell_angle_gamma 90
_cell_formula_units_Z 4
_cell_length_a 7.3560(15)
_cell_length_b 12.107(2)
_cell_length_c 12.723(3)
_cell_measurement_reflns_used 4750
_cell_measurement_temperature 93(2)
_cell_measurement_theta_max 28.42
_cell_measurement_theta_min 3.21
_cell_volume 1133.1(4)
_computing_cell_refinement
;
SAINT (Bruker, 2007)
;
_computing_data_collection
;
SMART (Bruker, 2007)
;
_computing_data_reduction
;
SAINT (Bruker, 2007)
;
_computing_molecular_graphics
;
XP (Sheldrick, 2008)
;
_computing_publication_material
;
<i>WinGX</i> (Farrugia, 2012), <i>publCIF</i> (Westrip, 2010)
and <i>SHELXLE</i>
(H\"ubschle <i>et al.</i>,  2011)
;
_computing_structure_refinement
;
SHELXL2012 (Sheldrick, 2015)
;
_computing_structure_solution
;
SHELXTL (Sheldrick, 2008)
;
_diffrn_ambient_temperature 93(2)
_diffrn_measured_fraction_theta_full 0.998
_diffrn_measured_fraction_theta_max 0.997
_diffrn_measurement_device_type 'Bruker SMART CCD area-detector'
_diffrn_measurement_method 'phi and omega scans'
_diffrn_radiation_type MoK\a
_diffrn_radiation_wavelength 0.71073
_diffrn_reflns_av_R_equivalents 0.0532
_diffrn_reflns_limit_h_max 10
_diffrn_reflns_limit_h_min -10
_diffrn_reflns_limit_k_max 16
_diffrn_reflns_limit_k_min -16
_diffrn_reflns_limit_l_max 17
_diffrn_reflns_limit_l_min -17
_diffrn_reflns_number 18347
_diffrn_reflns_theta_full 25.242
_diffrn_reflns_theta_max 29.801
_diffrn_reflns_theta_min 2.322
_exptl_absorpt_coefficient_mu 3.663
_exptl_absorpt_correction_T_max 0.718
_exptl_absorpt_correction_T_min 0.486
_exptl_absorpt_correction_type multi-scan
_exptl_absorpt_process_details
;
(SADABS; Bruker, 2012)
;
_exptl_crystal_colour colorless
_exptl_crystal_density_diffrn 1.935
_exptl_crystal_description splitter
_exptl_crystal_F_000 640
_exptl_crystal_size_max 0.493
_exptl_crystal_size_mid 0.133
_exptl_crystal_size_min 0.097
_refine_diff_density_max 0.463
_refine_diff_density_min -0.311
_refine_ls_abs_structure_details
;
Refined as an inversion twin.
;
_refine_ls_abs_structure_Flack 0.011(9)
_refine_ls_extinction_method none
_refine_ls_goodness_of_fit_ref 0.987
_refine_ls_hydrogen_treatment constr
_refine_ls_matrix_type full
_refine_ls_number_parameters 173
_refine_ls_number_reflns 3234
_refine_ls_number_restraints 0
_refine_ls_restrained_S_all 0.987
_refine_ls_R_factor_all 0.0341
_refine_ls_R_factor_gt 0.0277
_refine_ls_shift/su_max 0.001
_refine_ls_shift/su_mean 0.000
_refine_ls_structure_factor_coef Fsqd
_refine_ls_weighting_details
;
w=1/[\s^2^(Fo^2^)+(0.0144P)^2^]
where P=(Fo^2^+2Fc^2^)/3
;
_refine_ls_weighting_scheme calc
_refine_ls_wR_factor_gt 0.0505
_refine_ls_wR_factor_ref 0.0521
_reflns_number_gt 2930
_reflns_number_total 3234
_reflns_threshold_expression I>2\s(I)
_cod_data_source_file im2464sup1.cif
_cod_data_source_block I
_cod_database_code 2240634
_cod_database_fobs_code 2240634
_shelx_space_group_comment
;
The symmetry employed for this shelxl refinement is uniquely defined
by the following loop, which should always be used as a source of
symmetry information in preference to the above space-group names.
They are only intended as comments.
;
_shelx_estimated_absorpt_t_min 0.265
_shelx_estimated_absorpt_t_max 0.718
_shelxl_version_number .000002012

loop_
_space_group_symop_operation_xyz
'x, y, z'
'-x+1/2, -y, z+1/2'
'-x, y+1/2, -z+1/2'
'x+1/2, -y+1/2, -z'

loop_
_atom_site_type_symbol
_atom_site_label
_atom_site_fract_x
_atom_site_fract_y
_atom_site_fract_z
_atom_site_U_iso_or_equiv
_atom_site_adp_type
_atom_site_calc_flag
_atom_site_occupancy
Br Br1 0.89811(4) 0.35795(3) 0.37922(2) 0.01853(8) Uani d 1
F F1 0.7744(2) 1.00596(16) 0.75920(12) 0.0196(4) Uani d 1
F F2 0.7639(2) 0.79698(15) 0.69387(12) 0.0179(4) Uani d 1
F F3 1.0359(2) 0.90632(14) 0.37137(13) 0.0163(4) Uani d 1
F F4 1.0323(2) 1.11450(14) 0.43493(13) 0.0196(4) Uani d 1
N N1 0.9005(4) 1.2681(2) 0.66563(19) 0.0208(6) Uani d 1
C C1 0.9026(4) 1.1790(2) 0.6343(2) 0.0161(6) Uani d 1
C C2 0.9029(5) 1.0664(2) 0.5984(2) 0.0153(6) Uani d 1
C C3 0.8371(4) 0.9812(3) 0.6627(2) 0.0154(7) Uani d 1
C C4 0.8354(4) 0.8729(3) 0.6295(2) 0.0147(6) Uani d 1
C C5 0.9004(4) 0.8418(2) 0.5296(2) 0.0131(6) Uani d 1
C C6 0.9650(4) 0.9283(3) 0.4667(2) 0.0129(6) Uani d 1
C C7 0.9665(4) 1.0369(3) 0.4992(2) 0.0144(6) Uani d 1
C C8 0.8998(5) 0.7249(2) 0.4938(2) 0.0133(6) Uani d 1
C C9 0.9476(4) 0.6389(3) 0.5620(2) 0.0145(6) Uani d 1
H H9 0.9807 0.6555 0.6324 0.017 Uiso calc 1
C C10 0.9474(4) 0.5302(3) 0.5286(2) 0.0161(7) Uani d 1
H H10 0.9795 0.4725 0.5756 0.019 Uiso calc 1
C C11 0.8997(5) 0.5065(2) 0.4254(2) 0.0148(6) Uani d 1
C C12 0.8517(4) 0.5894(3) 0.3554(2) 0.0153(7) Uani d 1
H H12 0.8191 0.5720 0.2851 0.018 Uiso calc 1
C C13 0.8520(4) 0.6986(3) 0.3898(2) 0.0142(6) Uani d 1
H H13 0.8196 0.7560 0.3424 0.017 Uiso calc 1

loop_
_atom_site_aniso_label
_atom_site_aniso_U_11
_atom_site_aniso_U_22
_atom_site_aniso_U_33
_atom_site_aniso_U_12
_atom_site_aniso_U_13
_atom_site_aniso_U_23
Br1 0.02368(15) 0.01300(14) 0.01890(13) -0.00129(14) 0.00259(14) -0.00242(13)
F1 0.0229(10) 0.0218(10) 0.0141(8) 0.0003(8) 0.0031(7) -0.0022(7)
F2 0.0213(10) 0.0185(10) 0.0138(8) -0.0028(8) 0.0029(7) 0.0034(7)
F3 0.0201(9) 0.0163(9) 0.0125(7) 0.0014(7) 0.0034(7) -0.0004(8)
F4 0.0265(10) 0.0143(10) 0.0179(8) -0.0015(7) 0.0042(7) 0.0030(7)
N1 0.0216(14) 0.0193(15) 0.0215(12) 0.0015(14) 0.0011(13) -0.0013(11)
C1 0.0153(14) 0.0200(15) 0.0130(13) -0.0011(13) 0.0005(14) 0.0010(11)
C2 0.0156(13) 0.0137(14) 0.0165(13) 0.0012(14) -0.0020(13) -0.0026(11)
C3 0.0133(15) 0.0204(18) 0.0125(13) 0.0020(13) -0.0003(11) -0.0034(12)
C4 0.0121(13) 0.0149(16) 0.0169(13) -0.0017(11) -0.0013(12) 0.0049(14)
C5 0.0112(12) 0.0144(15) 0.0136(11) 0.0014(14) -0.0040(12) -0.0006(11)
C6 0.0110(14) 0.0162(16) 0.0116(13) 0.0024(12) -0.0007(11) -0.0012(12)
C7 0.0136(14) 0.0138(16) 0.0160(14) 0.0003(12) -0.0008(11) 0.0035(12)
C8 0.0101(13) 0.0134(15) 0.0164(12) -0.0001(13) 0.0009(13) -0.0013(11)
C9 0.0117(14) 0.0187(16) 0.0133(12) -0.0030(13) -0.0021(10) -0.0017(14)
C10 0.0155(17) 0.0149(16) 0.0178(14) 0.0010(12) 0.0008(12) 0.0033(13)
C11 0.0125(13) 0.0136(15) 0.0183(13) -0.0029(14) 0.0017(14) -0.0048(11)
C12 0.0147(16) 0.0191(17) 0.0120(14) -0.0006(12) 0.0002(10) -0.0025(12)
C13 0.0136(15) 0.0151(15) 0.0137(13) 0.0018(11) -0.0005(11) 0.0045(12)

loop_
_atom_type_symbol
_atom_type_description
_atom_type_scat_dispersion_real
_atom_type_scat_dispersion_imag
_atom_type_scat_source
C C 0.0033 0.0016 'International Tables Vol C Tables 4.2.6.8 and 6.1.1.4'
H H 0.0000 0.0000 'International Tables Vol C Tables 4.2.6.8 and 6.1.1.4'
N N 0.0061 0.0033 'International Tables Vol C Tables 4.2.6.8 and 6.1.1.4'
F F 0.0171 0.0103 'International Tables Vol C Tables 4.2.6.8 and 6.1.1.4'
Br Br -0.2901 2.4595 'International Tables Vol C Tables 4.2.6.8 and 6.1.1.4'

loop_
_geom_angle_atom_site_label_1
_geom_angle_atom_site_label_2
_geom_angle_atom_site_label_3
_geom_angle
N1 C1 C2 178.1(3)
C7 C2 C3 117.1(3)
C7 C2 C1 122.1(3)
C3 C2 C1 120.8(2)
F1 C3 C4 119.3(3)
F1 C3 C2 119.1(3)
C4 C3 C2 121.6(3)
F2 C4 C3 118.0(3)
F2 C4 C5 120.1(3)
C3 C4 C5 121.9(3)
C6 C5 C4 115.5(3)
C6 C5 C8 122.5(2)
C4 C5 C8 122.0(3)
F3 C6 C7 117.1(3)
F3 C6 C5 119.8(3)
C7 C6 C5 123.0(3)
F4 C7 C6 119.3(3)
F4 C7 C2 119.8(3)
C6 C7 C2 120.9(3)
C9 C8 C13 118.6(3)
C9 C8 C5 121.2(2)
C13 C8 C5 120.3(3)
C10 C9 C8 121.1(3)
C10 C9 H9 119.4
C8 C9 H9 119.4
C9 C10 C11 119.2(3)
C9 C10 H10 120.4
C11 C10 H10 120.4
C12 C11 C10 121.4(3)
C12 C11 Br1 119.1(2)
C10 C11 Br1 119.5(2)
C11 C12 C13 119.0(3)
C11 C12 H12 120.5
C13 C12 H12 120.5
C12 C13 C8 120.7(3)
C12 C13 H13 119.6
C8 C13 H13 119.6

loop_
_geom_bond_atom_site_label_1
_geom_bond_atom_site_label_2
_geom_bond_distance
Br1 C11 1.892(3)
F1 C3 1.346(3)
F2 C4 1.339(3)
F3 C6 1.347(3)
F4 C7 1.336(3)
N1 C1 1.150(4)
C1 C2 1.438(4)
C2 C7 1.393(4)
C2 C3 1.402(4)
C3 C4 1.377(4)
C4 C5 1.409(4)
C5 C6 1.401(4)
C5 C8 1.487(4)
C6 C7 1.379(4)
C8 C9 1.400(4)
C8 C13 1.406(4)
C9 C10 1.383(4)
C9 H9 0.9500
C10 C11 1.389(4)
C10 H10 0.9500
C11 C12 1.388(4)
C12 C13 1.392(4)
C12 H12 0.9500
C13 H13 0.9500

loop_
_geom_hbond_atom_site_label_D
_geom_hbond_atom_site_label_H
_geom_hbond_atom_site_label_A
_geom_hbond_distance_DH
_geom_hbond_distance_HA
_geom_hbond_distance_DA
_geom_hbond_angle_DHA
C9 H9 F2 0.95 2.47 2.882(4) 106.3
C13 H13 F3 0.95 2.45 2.865(3) 106.6

loop_
_geom_torsion_atom_site_label_1
_geom_torsion_atom_site_label_2
_geom_torsion_atom_site_label_3
_geom_torsion_atom_site_label_4
_geom_torsion
C7 C2 C3 F1 179.9(3)
C1 C2 C3 F1 -0.5(4)
C7 C2 C3 C4 0.1(5)
C1 C2 C3 C4 179.7(3)
F1 C3 C4 F2 2.6(4)
C2 C3 C4 F2 -177.5(3)
F1 C3 C4 C5 -179.5(3)
C2 C3 C4 C5 0.3(5)
F2 C4 C5 C6 177.3(3)
C3 C4 C5 C6 -0.5(4)
F2 C4 C5 C8 -2.6(4)
C3 C4 C5 C8 179.6(3)
C4 C5 C6 F3 177.6(2)
C8 C5 C6 F3 -2.4(4)
C4 C5 C6 C7 0.2(4)
C8 C5 C6 C7 -179.8(3)
F3 C6 C7 F4 1.8(4)
C5 C6 C7 F4 179.3(3)
F3 C6 C7 C2 -177.3(3)
C5 C6 C7 C2 0.2(5)
C3 C2 C7 F4 -179.4(3)
C1 C2 C7 F4 1.0(5)
C3 C2 C7 C6 -0.3(4)
C1 C2 C7 C6 -179.9(3)
C6 C5 C8 C9 139.2(3)
C4 C5 C8 C9 -40.8(4)
C6 C5 C8 C13 -40.4(5)
C4 C5 C8 C13 139.6(3)
C13 C8 C9 C10 -0.3(4)
C5 C8 C9 C10 -179.9(3)
C8 C9 C10 C11 0.3(4)
C9 C10 C11 C12 -0.2(5)
C9 C10 C11 Br1 -179.8(2)
C10 C11 C12 C13 0.1(5)
Br1 C11 C12 C13 179.7(2)
C11 C12 C13 C8 -0.1(4)
C9 C8 C13 C12 0.2(4)
C5 C8 C13 C12 179.8(3)
